data_7016093
loop_
_publ_author_name
'L\"u, Xue'
'Chen, Xi'
'Ren, Zhi-Gang'
'Lang, Jian-Ping'
'Liu, Dong'
'Sun, Zhen-Rong'

_publ_section_title
;
 Four [Tp*W(\m(3)-S)(3)Cu(3)(\m(3)-Br)]-based clusters: synthesis,
 structural characterization and third-order NLO properties.
;
_journal_issue 31
_journal_name_full 'Dalton transactions (Cambridge, England : 2003)'
_journal_page_first 7983
_journal_page_last 7992
_journal_paper_doi 10.1039/c1dt10230c
_journal_volume 40
_journal_year 2011
_chemical_formula_sum 'C67 H88 B2 Br2 Cl2 Cu6 F12 N18 P2 S6 W2'
_chemical_formula_weight 2629.22
_chemical_name_systematic
;
?
;
_space_group_IT_number 2
_symmetry_cell_setting triclinic
_symmetry_space_group_name_Hall '-P 1'
_symmetry_space_group_name_H-M 'P -1'
_atom_sites_solution_hydrogens geom
_atom_sites_solution_primary direct
_atom_sites_solution_secondary difmap
_audit_creation_method SHELXL-97
_cell_angle_alpha 103.90(3)
_cell_angle_beta 113.86(3)
_cell_angle_gamma 103.33(3)
_cell_formula_units_Z 1
_cell_length_a 12.535(3)
_cell_length_b 14.458(3)
_cell_length_c 15.377(3)
_cell_measurement_reflns_used 10845
_cell_measurement_temperature 223(2)
_cell_measurement_theta_max 27.4816
_cell_measurement_theta_min 3.0004
_cell_volume 2299.2(14)
_computing_structure_refinement 'SHELXL-97 (Sheldrick, 1997)'
_computing_structure_solution 'SHELXS-97 (Sheldrick, 1990)'
_diffrn_ambient_temperature 223(2)
_diffrn_measured_fraction_theta_full 0.977
_diffrn_measured_fraction_theta_max 0.977
_diffrn_measurement_device_type 'Rigaku Mercury'
_diffrn_measurement_method dtprofit.ref
_diffrn_radiation_monochromator graphite
_diffrn_radiation_source 'fine-focus sealed tube'
_diffrn_radiation_type MoK\a
_diffrn_radiation_wavelength 0.71073
_diffrn_reflns_av_R_equivalents 0.0487
_diffrn_reflns_av_sigmaI/netI 0.0848
_diffrn_reflns_limit_h_max 16
_diffrn_reflns_limit_h_min -16
_diffrn_reflns_limit_k_max 18
_diffrn_reflns_limit_k_min -18
_diffrn_reflns_limit_l_max 16
_diffrn_reflns_limit_l_min -19
_diffrn_reflns_number 21828
_diffrn_reflns_theta_full 27.48
_diffrn_reflns_theta_max 27.48
_diffrn_reflns_theta_min 3.00
_diffrn_standards_decay_% 0
_diffrn_standards_interval_count 0
_diffrn_standards_interval_time 0
_diffrn_standards_number 0
_exptl_absorpt_coefficient_mu 5.022
_exptl_absorpt_correction_T_max 0.3913
_exptl_absorpt_correction_T_min 0.2801
_exptl_absorpt_correction_type multi-scan
_exptl_absorpt_process_details 'Jacobson, R. (1998) Private communication.'
_exptl_crystal_colour Black
_exptl_crystal_density_diffrn 1.899
_exptl_crystal_density_method 'not measured'
_exptl_crystal_description Platelet
_exptl_crystal_F_000 1286
_exptl_crystal_size_max 0.34
_exptl_crystal_size_mid 0.24
_exptl_crystal_size_min 0.23
_refine_diff_density_max 1.068
_refine_diff_density_min -1.133
_refine_diff_density_rms 0.226
_refine_ls_extinction_method none
_refine_ls_goodness_of_fit_ref 1.116
_refine_ls_hydrogen_treatment constr
_refine_ls_matrix_type full
_refine_ls_number_parameters 537
_refine_ls_number_reflns 10312
_refine_ls_number_restraints 0
_refine_ls_restrained_S_all 1.116
_refine_ls_R_factor_all 0.0754
_refine_ls_R_factor_gt 0.0589
_refine_ls_shift/su_max 0.003
_refine_ls_shift/su_mean 0.000
_refine_ls_structure_factor_coef Fsqd
_refine_ls_weighting_details 'calc w=1/[\s^2^(Fo^2^)+(0.0914P)^2^+3.3742P] where P=(Fo^2^+2Fc^2^)/3'
_refine_ls_weighting_scheme calc
_refine_ls_wR_factor_gt 0.1767
_refine_ls_wR_factor_ref 0.1862
_reflns_number_gt 8022
_reflns_number_total 10312
_reflns_threshold_expression >2sigma(I)
_cod_data_source_file c1dt10230c.txt
_cod_data_source_block 1
_cod_depositor_comments
;
The following automatic conversions were performed:

'_symmetry_cell_setting' value 'Triclinic' changed to 'triclinic'
according to /home/saulius/struct/CIF-dictionaries/cif_core.dic
dictionary named 'cif_core.dic' version 2.4.1 from
2010-06-29.

'_exptl_absorpt_correction_type' value 'Multi-scan'
changed to 'multi-scan' according to
/home/saulius/struct/CIF-dictionaries/cif_core.dic dictionary named
'cif_core.dic' version 2.4.1 from 2010-06-29.

Automatic conversion script
Id: cif_fix_values 1715 2011-07-08 13:25:40Z adriana 
;
_cod_database_code 7016093

loop_
_symmetry_equiv_pos_as_xyz
'x, y, z'
'-x, -y, -z'

loop_
_atom_site_label
_atom_site_type_symbol
_atom_site_fract_x
_atom_site_fract_y
_atom_site_fract_z
_atom_site_U_iso_or_equiv
_atom_site_adp_type
_atom_site_occupancy
_atom_site_symmetry_multiplicity
_atom_site_calc_flag
_atom_site_refinement_flags
_atom_site_disorder_assembly
_atom_site_disorder_group
W1 W 0.88497(3) 0.58908(2) 0.71495(3) 0.02579(13) Uani 1 1 d . . .
Br1 Br 1.09355(9) 0.89034(7) 0.94613(8) 0.0431(2) Uani 1 1 d . . .
S1 S 0.76599(19) 0.66130(16) 0.76773(18) 0.0302(5) Uani 1 1 d . . .
S2 S 1.0427(2) 0.59661(17) 0.86414(17) 0.0305(5) Uani 1 1 d . . .
S3 S 0.9819(2) 0.70705(17) 0.66839(17) 0.0310(5) Uani 1 1 d . . .
Cu1 Cu 1.11720(9) 0.73390(9) 0.83105(9) 0.0344(3) Uani 1 1 d . . .
Cu2 Cu 0.94778(10) 0.69915(9) 0.90912(9) 0.0337(3) Uani 1 1 d . . .
Cu3 Cu 0.89728(10) 0.78440(8) 0.75243(9) 0.0350(3) Uani 1 1 d . . .
C1 C 0.6597(10) 0.6758(7) 0.5262(8) 0.045(2) Uani 1 1 d . . .
H1A H 0.7444 0.7222 0.5516 0.068 Uiso 1 1 calc R . .
H1B H 0.6375 0.6887 0.5803 0.068 Uiso 1 1 calc R . .
H1C H 0.6018 0.6867 0.4684 0.068 Uiso 1 1 calc R . .
C2 C 0.6528(7) 0.5676(7) 0.4930(7) 0.0307(18) Uani 1 1 d . . .
C3 C 0.5704(8) 0.4954(8) 0.3947(7) 0.039(2) Uani 1 1 d . . .
H3 H 0.5125 0.5056 0.3394 0.047 Uiso 1 1 calc R . .
C4 C 0.5909(8) 0.4045(7) 0.3947(7) 0.0334(19) Uani 1 1 d . . .
C5 C 0.5308(9) 0.3030(8) 0.3087(7) 0.042(2) Uani 1 1 d . . .
H5A H 0.5933 0.2874 0.2924 0.063 Uiso 1 1 calc R . .
H5B H 0.4649 0.3052 0.2489 0.063 Uiso 1 1 calc R . .
H5C H 0.4952 0.2505 0.3288 0.063 Uiso 1 1 calc R . .
C6 C 1.1780(9) 0.5756(8) 0.6945(10) 0.052(3) Uani 1 1 d . . .
H6A H 1.1650 0.6262 0.6640 0.079 Uiso 1 1 calc R . .
H6B H 1.2458 0.5573 0.6899 0.079 Uiso 1 1 calc R . .
H6C H 1.1996 0.6039 0.7660 0.079 Uiso 1 1 calc R . .
C7 C 1.0614(8) 0.4829(7) 0.6390(7) 0.036(2) Uani 1 1 d . . .
C8 C 1.0525(9) 0.3882(7) 0.5855(8) 0.038(2) Uani 1 1 d . . .
H8 H 1.1180 0.3711 0.5797 0.045 Uiso 1 1 calc R . .
C9 C 0.9295(9) 0.3227(7) 0.5415(7) 0.035(2) Uani 1 1 d . . .
C10 C 0.8693(10) 0.2111(8) 0.4783(9) 0.049(3) Uani 1 1 d . . .
H10A H 0.8430 0.1742 0.5156 0.073 Uiso 1 1 calc R . .
H10B H 0.9289 0.1876 0.4636 0.073 Uiso 1 1 calc R . .
H10C H 0.7967 0.1988 0.4145 0.073 Uiso 1 1 calc R . .
C11 C 0.7741(11) 0.4824(8) 0.8841(8) 0.047(3) Uani 1 1 d . . .
H11A H 0.7367 0.4457 0.9161 0.071 Uiso 1 1 calc R . .
H11B H 0.7506 0.5417 0.8831 0.071 Uiso 1 1 calc R . .
H11C H 0.8648 0.5048 0.9227 0.071 Uiso 1 1 calc R . .
C12 C 0.7283(8) 0.4131(7) 0.7764(7) 0.034(2) Uani 1 1 d . . .
C13 C 0.6464(9) 0.3137(7) 0.7320(8) 0.038(2) Uani 1 1 d . . .
H13 H 0.6085 0.2780 0.7620 0.046 Uiso 1 1 calc R . .
C14 C 0.6305(8) 0.2758(7) 0.6332(8) 0.037(2) Uani 1 1 d . . .
C15 C 0.5515(9) 0.1715(8) 0.5510(8) 0.047(3) Uani 1 1 d . . .
H15A H 0.4933 0.1776 0.4897 0.071 Uiso 1 1 calc R . .
H15B H 0.5048 0.1300 0.5742 0.071 Uiso 1 1 calc R . .
H15C H 0.6050 0.1394 0.5357 0.071 Uiso 1 1 calc R . .
C16 C 1.3679(11) 0.7471(11) 1.0169(10) 0.070(4) Uani 1 1 d . . .
H16A H 1.3104 0.7676 1.0372 0.106 Uiso 1 1 calc R . .
H16B H 1.4456 0.7615 1.0776 0.106 Uiso 1 1 calc R . .
H16C H 1.3304 0.6743 0.9759 0.106 Uiso 1 1 calc R . .
C17 C 1.3944(9) 0.8050(8) 0.9560(8) 0.046(2) Uani 1 1 d . . .
C18 C 1.5173(10) 0.8582(8) 0.9809(10) 0.052(3) Uani 1 1 d . . .
H18 H 1.5847 0.8554 1.0358 0.063 Uiso 1 1 calc R . .
C19 C 1.5407(9) 0.9137(8) 0.9268(9) 0.051(3) Uani 1 1 d . . .
H19 H 1.6238 0.9469 0.9424 0.061 Uiso 1 1 calc R . .
C20 C 1.4423(9) 0.9217(8) 0.8484(9) 0.048(3) Uani 1 1 d . . .
H20 H 1.4564 0.9617 0.8113 0.058 Uiso 1 1 calc R . .
C21 C 1.3228(9) 0.8682(7) 0.8274(8) 0.040(2) Uani 1 1 d . . .
H21 H 1.2552 0.8729 0.7742 0.048 Uiso 1 1 calc R . .
C22 C 0.8306(10) 0.8329(9) 1.0127(9) 0.050(3) Uani 1 1 d . . .
H22A H 0.8856 0.8697 0.9925 0.075 Uiso 1 1 calc R . .
H22B H 0.8083 0.8807 1.0517 0.075 Uiso 1 1 calc R . .
H22C H 0.7551 0.7822 0.9520 0.075 Uiso 1 1 calc R . .
C23 C 0.8954(9) 0.7813(8) 1.0765(8) 0.041(2) Uani 1 1 d . . .
C24 C 0.8956(11) 0.7898(9) 1.1695(9) 0.053(3) Uani 1 1 d . . .
H24 H 0.8537 0.8283 1.1911 0.064 Uiso 1 1 calc R . .
C25 C 0.9572(13) 0.7420(10) 1.2291(9) 0.062(3) Uani 1 1 d . . .
H25 H 0.9555 0.7458 1.2904 0.074 Uiso 1 1 calc R . .
C26 C 1.0214(11) 0.6883(9) 1.1978(9) 0.053(3) Uani 1 1 d . . .
H26 H 1.0650 0.6557 1.2376 0.064 Uiso 1 1 calc R . .
C27 C 1.0201(10) 0.6836(8) 1.1073(8) 0.042(2) Uani 1 1 d . . .
H27 H 1.0651 0.6481 1.0866 0.050 Uiso 1 1 calc R . .
C28 C 0.9423(12) 0.9334(9) 0.6322(10) 0.060(3) Uani 1 1 d . . .
H28A H 0.9804 0.8878 0.6584 0.090 Uiso 1 1 calc R . .
H28B H 1.0075 0.9979 0.6522 0.090 Uiso 1 1 calc R . .
H28C H 0.8935 0.9021 0.5580 0.090 Uiso 1 1 calc R . .
C29 C 0.8577(9) 0.9525(8) 0.6759(9) 0.044(2) Uani 1 1 d . . .
C30 C 0.8039(12) 1.0243(9) 0.6624(10) 0.060(3) Uani 1 1 d . . .
H30 H 0.8125 1.0579 0.6191 0.072 Uiso 1 1 calc R . .
C31 C 0.7372(12) 1.0475(9) 0.7121(10) 0.060(3) Uani 1 1 d . . .
H31 H 0.7026 1.0981 0.7040 0.072 Uiso 1 1 calc R . .
C32 C 0.7222(12) 0.9964(10) 0.7729(10) 0.062(3) Uani 1 1 d . . .
H32 H 0.6769 1.0104 0.8071 0.075 Uiso 1 1 calc R . .
C33 C 0.7755(11) 0.9239(8) 0.7823(9) 0.052(3) Uani 1 1 d . . .
H33 H 0.7647 0.8881 0.8235 0.063 Uiso 1 1 calc R . .
N1 N 0.7242(7) 0.5250(6) 0.5537(6) 0.0319(16) Uani 1 1 d . . .
N2 N 0.6826(6) 0.4236(5) 0.4890(6) 0.0354(17) Uani 1 1 d . . .
N3 N 0.9482(6) 0.4778(5) 0.6317(6) 0.0309(16) Uani 1 1 d . . .
N4 N 0.8686(7) 0.3791(5) 0.5707(6) 0.0317(16) Uani 1 1 d . . .
N5 N 0.7663(7) 0.4379(5) 0.7100(6) 0.0319(16) Uani 1 1 d . . .
N6 N 0.7048(7) 0.3516(5) 0.6239(6) 0.0337(17) Uani 1 1 d . . .
N7 N 1.2958(7) 0.8096(6) 0.8777(6) 0.0359(17) Uani 1 1 d . . .
N8 N 0.9568(7) 0.7279(6) 1.0464(6) 0.0356(17) Uani 1 1 d . . .
N9 N 0.8424(7) 0.9010(6) 0.7361(6) 0.0372(18) Uani 1 1 d . . .
F1 F 0.2697(16) 0.0327(13) 0.5732(13) 0.082(2) Uani 0.530(11) 1 d P A 1
F2 F 0.2696(16) 0.0676(14) 0.7530(14) 0.082(2) Uani 0.530(11) 1 d P A 1
F3 F 0.3381(14) 0.1884(13) 0.7895(13) 0.082(2) Uani 0.530(11) 1 d P A 1
F4 F 0.3548(17) 0.2009(14) 0.6467(14) 0.082(2) Uani 0.530(11) 1 d P A 1
F1A F 0.2102(18) 0.0139(15) 0.5821(15) 0.082(2) Uani 0.47 1 d P A 2
F2A F 0.2529(18) 0.0153(16) 0.7059(16) 0.082(2) Uani 0.47 1 d P A 2
F3A F 0.3794(17) 0.2293(15) 0.7674(15) 0.082(2) Uani 0.47 1 d P A 2
F4A F 0.325(2) 0.1649(16) 0.6007(16) 0.082(2) Uani 0.47 1 d P A 2
F5 F 0.1712(7) 0.1339(8) 0.6426(7) 0.095(3) Uani 1 1 d . A .
F6 F 0.4340(8) 0.1029(7) 0.7220(8) 0.089(3) Uani 1 1 d . A .
P1 P 0.3012(3) 0.1163(3) 0.6797(3) 0.0541(7) Uani 1 1 d . . .
B1 B 0.7265(10) 0.3471(8) 0.5325(8) 0.032(2) Uani 1 1 d . . .
H1 H 0.6809 0.2770 0.4792 0.039 Uiso 1 1 calc R . .
C34 C 0.563(4) 0.531(4) 0.135(4) 0.142(3) Uiso 0.50 1 d P . .
H34A H 0.5861 0.5725 0.2052 0.171 Uiso 0.50 1 calc PR . .
H34B H 0.5121 0.5584 0.0888 0.171 Uiso 0.50 1 calc PR . .
Cl1 Cl 0.4808(13) 0.4193(10) 0.1091(11) 0.142(3) Uiso 0.50 1 d P . .
Cl2 Cl 0.6984(13) 0.5434(10) 0.1263(11) 0.142(3) Uiso 0.50 1 d P . .

loop_
_atom_site_aniso_label
_atom_site_aniso_U_11
_atom_site_aniso_U_22
_atom_site_aniso_U_33
_atom_site_aniso_U_23
_atom_site_aniso_U_13
_atom_site_aniso_U_12
W1 0.02325(18) 0.0258(2) 0.0247(2) 0.00747(15) 0.01033(14) 0.00775(13)
Br1 0.0405(5) 0.0351(5) 0.0398(6) 0.0053(4) 0.0150(4) 0.0084(4)
S1 0.0278(10) 0.0306(11) 0.0323(12) 0.0104(10) 0.0147(9) 0.0121(9)
S2 0.0293(10) 0.0327(11) 0.0301(12) 0.0110(10) 0.0143(9) 0.0132(9)
S3 0.0293(10) 0.0335(11) 0.0290(11) 0.0111(10) 0.0152(9) 0.0082(9)
Cu1 0.0257(5) 0.0372(6) 0.0327(6) 0.0118(5) 0.0109(5) 0.0063(4)
Cu2 0.0343(6) 0.0404(6) 0.0282(6) 0.0118(5) 0.0151(5) 0.0181(5)
Cu3 0.0394(6) 0.0308(6) 0.0387(7) 0.0152(5) 0.0200(5) 0.0152(5)
C1 0.047(5) 0.037(5) 0.036(6) 0.011(5) 0.008(5) 0.013(4)
C2 0.021(4) 0.042(5) 0.024(4) 0.011(4) 0.007(3) 0.011(4)
C3 0.028(4) 0.050(6) 0.028(5) 0.014(5) 0.006(4) 0.013(4)
C4 0.023(4) 0.041(5) 0.026(5) 0.006(4) 0.009(4) 0.008(4)
C5 0.036(5) 0.044(6) 0.029(5) 0.000(4) 0.009(4) 0.014(4)
C6 0.035(5) 0.045(6) 0.069(8) 0.003(6) 0.033(5) 0.009(4)
C7 0.033(4) 0.038(5) 0.034(5) 0.006(4) 0.020(4) 0.011(4)
C8 0.035(5) 0.039(5) 0.037(5) 0.007(4) 0.020(4) 0.013(4)
C9 0.044(5) 0.038(5) 0.029(5) 0.015(4) 0.021(4) 0.018(4)
C10 0.055(6) 0.038(6) 0.042(6) 0.000(5) 0.026(5) 0.010(5)
C11 0.062(7) 0.044(6) 0.045(6) 0.018(5) 0.036(6) 0.014(5)
C12 0.032(4) 0.039(5) 0.032(5) 0.014(4) 0.016(4) 0.012(4)
C13 0.038(5) 0.032(5) 0.048(6) 0.018(5) 0.026(5) 0.004(4)
C14 0.033(4) 0.031(5) 0.044(6) 0.016(4) 0.015(4) 0.008(4)
C15 0.042(5) 0.038(6) 0.047(6) 0.017(5) 0.011(5) 0.010(4)
C16 0.039(6) 0.088(9) 0.055(8) 0.043(8) -0.001(5) 0.003(6)
C17 0.030(5) 0.051(6) 0.040(6) 0.009(5) 0.010(4) 0.007(4)
C18 0.037(5) 0.047(6) 0.057(7) 0.007(6) 0.018(5) 0.011(5)
C19 0.028(5) 0.048(6) 0.054(7) 0.000(5) 0.018(5) 0.002(4)
C20 0.037(5) 0.043(6) 0.058(7) 0.013(5) 0.023(5) 0.009(4)
C21 0.038(5) 0.040(5) 0.033(5) 0.009(4) 0.013(4) 0.010(4)
C22 0.056(6) 0.060(7) 0.046(7) 0.022(6) 0.025(5) 0.038(6)
C23 0.046(5) 0.045(6) 0.041(6) 0.019(5) 0.024(5) 0.022(5)
C24 0.070(7) 0.069(8) 0.045(7) 0.029(6) 0.037(6) 0.041(6)
C25 0.087(9) 0.072(8) 0.037(6) 0.022(6) 0.036(7) 0.034(7)
C26 0.069(7) 0.056(7) 0.037(6) 0.020(5) 0.020(6) 0.034(6)
C27 0.049(5) 0.049(6) 0.030(5) 0.014(5) 0.019(5) 0.025(5)
C28 0.069(8) 0.057(7) 0.071(9) 0.041(7) 0.039(7) 0.022(6)
C29 0.039(5) 0.044(6) 0.051(6) 0.026(5) 0.019(5) 0.016(4)
C30 0.078(8) 0.047(7) 0.064(8) 0.038(6) 0.031(7) 0.025(6)
C31 0.071(8) 0.061(7) 0.065(8) 0.036(7) 0.030(7) 0.046(7)
C32 0.077(8) 0.065(8) 0.052(8) 0.022(7) 0.029(7) 0.044(7)
C33 0.070(7) 0.050(6) 0.052(7) 0.027(6) 0.032(6) 0.034(6)
N1 0.032(4) 0.035(4) 0.028(4) 0.003(3) 0.020(3) 0.010(3)
N2 0.025(3) 0.027(4) 0.043(5) 0.005(4) 0.012(3) 0.006(3)
N3 0.029(3) 0.029(4) 0.035(4) 0.006(3) 0.019(3) 0.009(3)
N4 0.031(4) 0.029(4) 0.031(4) 0.007(3) 0.015(3) 0.010(3)
N5 0.033(4) 0.029(4) 0.033(4) 0.011(3) 0.016(3) 0.011(3)
N6 0.031(4) 0.028(4) 0.037(4) 0.008(3) 0.017(3) 0.006(3)
N7 0.027(3) 0.035(4) 0.039(5) 0.005(4) 0.016(3) 0.008(3)
N8 0.043(4) 0.036(4) 0.032(4) 0.011(4) 0.019(4) 0.022(4)
N9 0.039(4) 0.034(4) 0.034(4) 0.014(4) 0.013(4) 0.013(3)
F1 0.073(5) 0.087(5) 0.080(5) 0.035(4) 0.038(4) 0.017(4)
F2 0.073(5) 0.087(5) 0.080(5) 0.035(4) 0.038(4) 0.017(4)
F3 0.073(5) 0.087(5) 0.080(5) 0.035(4) 0.038(4) 0.017(4)
F4 0.073(5) 0.087(5) 0.080(5) 0.035(4) 0.038(4) 0.017(4)
F1A 0.073(5) 0.087(5) 0.080(5) 0.035(4) 0.038(4) 0.017(4)
F2A 0.073(5) 0.087(5) 0.080(5) 0.035(4) 0.038(4) 0.017(4)
F3A 0.073(5) 0.087(5) 0.080(5) 0.035(4) 0.038(4) 0.017(4)
F4A 0.073(5) 0.087(5) 0.080(5) 0.035(4) 0.038(4) 0.017(4)
F5 0.054(4) 0.175(9) 0.076(6) 0.068(6) 0.033(4) 0.049(5)
F6 0.070(5) 0.105(7) 0.130(8) 0.068(6) 0.060(5) 0.050(5)
P1 0.0447(15) 0.0621(19) 0.0486(18) 0.0188(16) 0.0241(14) 0.0076(14)
B1 0.043(5) 0.023(5) 0.023(5) 0.004(4) 0.015(4) 0.005(4)

loop_
_atom_type_symbol
_atom_type_description
_atom_type_scat_dispersion_real
_atom_type_scat_dispersion_imag
_atom_type_scat_source
C C 0.0033 0.0016 'International Tables Vol C Tables 4.2.6.8 and 6.1.1.4'
H H 0.0000 0.0000 'International Tables Vol C Tables 4.2.6.8 and 6.1.1.4'
B B 0.0013 0.0007 'International Tables Vol C Tables 4.2.6.8 and 6.1.1.4'
N N 0.0061 0.0033 'International Tables Vol C Tables 4.2.6.8 and 6.1.1.4'
F F 0.0171 0.0103 'International Tables Vol C Tables 4.2.6.8 and 6.1.1.4'
P P 0.1023 0.0942 'International Tables Vol C Tables 4.2.6.8 and 6.1.1.4'
S S 0.1246 0.1234 'International Tables Vol C Tables 4.2.6.8 and 6.1.1.4'
Cl Cl 0.1484 0.1585 'International Tables Vol C Tables 4.2.6.8 and 6.1.1.4'
Cu Cu 0.3201 1.2651 'International Tables Vol C Tables 4.2.6.8 and 6.1.1.4'
Br Br -0.2901 2.4595 'International Tables Vol C Tables 4.2.6.8 and 6.1.1.4'
W W -0.8490 6.8722 'International Tables Vol C Tables 4.2.6.8 and 6.1.1.4'

loop_
_geom_angle_atom_site_label_1
_geom_angle_atom_site_label_2
_geom_angle_atom_site_label_3
_geom_angle
_geom_angle_site_symmetry_1
_geom_angle_site_symmetry_3
_geom_angle_publ_flag
N1 W1 S3 86.8(2) . . ?
N1 W1 S1 88.22(19) . . ?
S3 W1 S1 104.37(8) . . ?
N1 W1 N3 78.9(3) . . ?
S3 W1 N3 85.82(19) . . ?
S1 W1 N3 163.15(19) . . ?
N1 W1 S2 160.2(2) . . ?
S3 W1 S2 104.74(9) . . ?
S1 W1 S2 103.96(8) . . ?
N3 W1 S2 85.9(2) . . ?
N1 W1 N5 78.8(3) . . ?
S3 W1 N5 162.1(2) . . ?
S1 W1 N5 86.00(19) . . ?
N3 W1 N5 81.0(3) . . ?
S2 W1 N5 86.4(2) . . ?
N1 W1 Cu1 139.77(19) . . ?
S3 W1 Cu1 53.12(7) . . ?
S1 W1 Cu1 103.32(7) . . ?
N3 W1 Cu1 93.52(18) . . ?
S2 W1 Cu1 53.03(7) . . ?
N5 W1 Cu1 139.46(19) . . ?
N1 W1 Cu3 95.5(2) . . ?
S3 W1 Cu3 52.57(6) . . ?
S1 W1 Cu3 53.03(6) . . ?
N3 W1 Cu3 138.36(18) . . ?
S2 W1 Cu3 104.29(8) . . ?
N5 W1 Cu3 138.94(18) . . ?
Cu1 W1 Cu3 64.45(5) . . ?
N1 W1 Cu2 140.94(18) . . ?
S3 W1 Cu2 103.20(7) . . ?
S1 W1 Cu2 52.77(7) . . ?
N3 W1 Cu2 138.71(19) . . ?
S2 W1 Cu2 52.79(6) . . ?
N5 W1 Cu2 94.7(2) . . ?
Cu1 W1 Cu2 63.55(5) . . ?
Cu3 W1 Cu2 64.39(5) . . ?
Cu1 Br1 Cu2 63.59(5) . . ?
Cu1 Br1 Cu3 64.32(5) . . ?
Cu2 Br1 Cu3 63.88(6) . . ?
Cu2 S1 Cu3 79.33(9) . . ?
Cu2 S1 W1 72.97(7) . . ?
Cu3 S1 W1 72.68(7) . . ?
Cu2 S2 Cu1 78.07(8) . . ?
Cu2 S2 W1 72.79(7) . . ?
Cu1 S2 W1 72.35(8) . . ?
Cu3 S3 Cu1 79.50(9) . . ?
Cu3 S3 W1 73.17(7) . . ?
Cu1 S3 W1 72.62(8) . . ?
N7 Cu1 S3 115.3(3) . . ?
N7 Cu1 S2 125.9(2) . . ?
S3 Cu1 S2 107.39(10) . . ?
N7 Cu1 Br1 94.2(2) . . ?
S3 Cu1 Br1 104.46(8) . . ?
S2 Cu1 Br1 106.02(8) . . ?
N7 Cu1 W1 159.3(2) . . ?
S3 Cu1 W1 54.26(7) . . ?
S2 Cu1 W1 54.62(7) . . ?
Br1 Cu1 W1 105.55(6) . . ?
N7 Cu1 Cu2 140.7(2) . . ?
S3 Cu1 Cu2 99.96(7) . . ?
S2 Cu1 Cu2 50.94(6) . . ?
Br1 Cu1 Cu2 58.94(5) . . ?
W1 Cu1 Cu2 58.45(4) . . ?
N7 Cu1 Cu3 132.4(2) . . ?
S3 Cu1 Cu3 49.99(7) . . ?
S2 Cu1 Cu3 100.22(7) . . ?
Br1 Cu1 Cu3 58.68(5) . . ?
W1 Cu1 Cu3 57.90(4) . . ?
Cu2 Cu1 Cu3 60.49(4) . . ?
N8 Cu2 S1 120.7(2) . . ?
N8 Cu2 S2 118.9(2) . . ?
S1 Cu2 S2 106.99(10) . . ?
N8 Cu2 W1 158.2(2) . . ?
S1 Cu2 W1 54.26(7) . . ?
S2 Cu2 W1 54.42(7) . . ?
N8 Cu2 Br1 97.8(2) . . ?
S1 Cu2 Br1 104.99(8) . . ?
S2 Cu2 Br1 104.69(7) . . ?
W1 Cu2 Br1 104.00(6) . . ?
N8 Cu2 Cu1 137.6(2) . . ?
S1 Cu2 Cu1 99.98(7) . . ?
S2 Cu2 Cu1 50.99(6) . . ?
W1 Cu2 Cu1 58.00(5) . . ?
Br1 Cu2 Cu1 57.47(4) . . ?
N8 Cu2 Cu3 139.1(2) . . ?
S1 Cu2 Cu3 50.44(7) . . ?
S2 Cu2 Cu3 100.13(7) . . ?
W1 Cu2 Cu3 57.71(4) . . ?
Br1 Cu2 Cu3 58.17(5) . . ?
Cu1 Cu2 Cu3 60.32(4) . . ?
N9 Cu3 S3 126.8(2) . . ?
N9 Cu3 S1 114.6(2) . . ?
S3 Cu3 S1 107.26(9) . . ?
N9 Cu3 W1 158.7(2) . . ?
S3 Cu3 W1 54.26(6) . . ?
S1 Cu3 W1 54.29(6) . . ?
N9 Cu3 Br1 96.4(2) . . ?
S3 Cu3 Br1 103.37(8) . . ?
S1 Cu3 Br1 104.58(8) . . ?
W1 Cu3 Br1 103.97(6) . . ?
N9 Cu3 Cu1 142.3(2) . . ?
S3 Cu3 Cu1 50.50(7) . . ?
S1 Cu3 Cu1 98.85(7) . . ?
W1 Cu3 Cu1 57.65(5) . . ?
Br1 Cu3 Cu1 57.00(5) . . ?
N9 Cu3 Cu2 132.5(2) . . ?
S3 Cu3 Cu2 99.27(7) . . ?
S1 Cu3 Cu2 50.23(7) . . ?
W1 Cu3 Cu2 57.89(4) . . ?
Br1 Cu3 Cu2 57.95(5) . . ?
Cu1 Cu3 Cu2 59.19(4) . . ?
C2 C1 H1A 109.5 . . ?
C2 C1 H1B 109.5 . . ?
H1A C1 H1B 109.5 . . ?
C2 C1 H1C 109.5 . . ?
H1A C1 H1C 109.5 . . ?
H1B C1 H1C 109.5 . . ?
N1 C2 C3 110.7(8) . . ?
N1 C2 C1 126.0(8) . . ?
C3 C2 C1 123.4(8) . . ?
C2 C3 C4 106.1(8) . . ?
C2 C3 H3 127.0 . . ?
C4 C3 H3 127.0 . . ?
N2 C4 C3 107.7(8) . . ?
N2 C4 C5 123.1(8) . . ?
C3 C4 C5 129.2(8) . . ?
C4 C5 H5A 109.5 . . ?
C4 C5 H5B 109.5 . . ?
H5A C5 H5B 109.5 . . ?
C4 C5 H5C 109.5 . . ?
H5A C5 H5C 109.5 . . ?
H5B C5 H5C 109.5 . . ?
C7 C6 H6A 109.5 . . ?
C7 C6 H6B 109.5 . . ?
H6A C6 H6B 109.5 . . ?
C7 C6 H6C 109.5 . . ?
H6A C6 H6C 109.5 . . ?
H6B C6 H6C 109.5 . . ?
N3 C7 C8 109.7(8) . . ?
N3 C7 C6 126.5(8) . . ?
C8 C7 C6 123.9(8) . . ?
C7 C8 C9 107.2(8) . . ?
C7 C8 H8 126.4 . . ?
C9 C8 H8 126.4 . . ?
N4 C9 C8 106.4(8) . . ?
N4 C9 C10 123.6(8) . . ?
C8 C9 C10 129.8(9) . . ?
C9 C10 H10A 109.5 . . ?
C9 C10 H10B 109.5 . . ?
H10A C10 H10B 109.5 . . ?
C9 C10 H10C 109.5 . . ?
H10A C10 H10C 109.5 . . ?
H10B C10 H10C 109.5 . . ?
C12 C11 H11A 109.5 . . ?
C12 C11 H11B 109.5 . . ?
H11A C11 H11B 109.5 . . ?
C12 C11 H11C 109.5 . . ?
H11A C11 H11C 109.5 . . ?
H11B C11 H11C 109.5 . . ?
C13 C12 N5 110.2(8) . . ?
C13 C12 C11 124.2(8) . . ?
N5 C12 C11 125.5(8) . . ?
C12 C13 C14 106.3(8) . . ?
C12 C13 H13 126.9 . . ?
C14 C13 H13 126.9 . . ?
N6 C14 C13 106.7(8) . . ?
N6 C14 C15 123.9(9) . . ?
C13 C14 C15 129.3(8) . . ?
C14 C15 H15A 109.5 . . ?
C14 C15 H15B 109.5 . . ?
H15A C15 H15B 109.5 . . ?
C14 C15 H15C 109.5 . . ?
H15A C15 H15C 109.5 . . ?
H15B C15 H15C 109.5 . . ?
C17 C16 H16A 109.5 . . ?
C17 C16 H16B 109.5 . . ?
H16A C16 H16B 109.5 . . ?
C17 C16 H16C 109.5 . . ?
H16A C16 H16C 109.5 . . ?
H16B C16 H16C 109.5 . . ?
N7 C17 C18 120.3(10) . . ?
N7 C17 C16 118.4(9) . . ?
C18 C17 C16 121.2(10) . . ?
C19 C18 C17 120.8(11) . . ?
C19 C18 H18 119.6 . . ?
C17 C18 H18 119.6 . . ?
C18 C19 C20 120.0(9) . . ?
C18 C19 H19 120.0 . . ?
C20 C19 H19 120.0 . . ?
C21 C20 C19 116.9(10) . . ?
C21 C20 H20 121.6 . . ?
C19 C20 H20 121.6 . . ?
N7 C21 C20 124.7(9) . . ?
N7 C21 H21 117.7 . . ?
C20 C21 H21 117.7 . . ?
C23 C22 H22A 109.5 . . ?
C23 C22 H22B 109.5 . . ?
H22A C22 H22B 109.5 . . ?
C23 C22 H22C 109.5 . . ?
H22A C22 H22C 109.5 . . ?
H22B C22 H22C 109.5 . . ?
N8 C23 C24 120.0(9) . . ?
N8 C23 C22 119.5(9) . . ?
C24 C23 C22 120.4(9) . . ?
C25 C24 C23 120.1(10) . . ?
C25 C24 H24 120.0 . . ?
C23 C24 H24 120.0 . . ?
C24 C25 C26 119.2(11) . . ?
C24 C25 H25 120.4 . . ?
C26 C25 H25 120.4 . . ?
C27 C26 C25 118.5(10) . . ?
C27 C26 H26 120.7 . . ?
C25 C26 H26 120.7 . . ?
N8 C27 C26 122.9(9) . . ?
N8 C27 H27 118.6 . . ?
C26 C27 H27 118.6 . . ?
C29 C28 H28A 109.5 . . ?
C29 C28 H28B 109.5 . . ?
H28A C28 H28B 109.5 . . ?
C29 C28 H28C 109.5 . . ?
H28A C28 H28C 109.5 . . ?
H28B C28 H28C 109.5 . . ?
N9 C29 C30 120.0(10) . . ?
N9 C29 C28 117.7(8) . . ?
C30 C29 C28 122.1(9) . . ?
C29 C30 C31 120.7(10) . . ?
C29 C30 H30 119.6 . . ?
C31 C30 H30 119.6 . . ?
C32 C31 C30 119.4(10) . . ?
C32 C31 H31 120.3 . . ?
C30 C31 H31 120.3 . . ?
C31 C32 C33 117.6(12) . . ?
C31 C32 H32 121.2 . . ?
C33 C32 H32 121.2 . . ?
N9 C33 C32 124.1(10) . . ?
N9 C33 H33 118.0 . . ?
C32 C33 H33 118.0 . . ?
C2 N1 N2 104.3(7) . . ?
C2 N1 W1 133.6(6) . . ?
N2 N1 W1 121.9(5) . . ?
C4 N2 N1 111.3(7) . . ?
C4 N2 B1 128.1(8) . . ?
N1 N2 B1 119.9(8) . . ?
C7 N3 N4 105.8(7) . . ?
C7 N3 W1 133.2(6) . . ?
N4 N3 W1 120.3(5) . . ?
C9 N4 N3 110.8(7) . . ?
C9 N4 B1 127.8(8) . . ?
N3 N4 B1 120.9(7) . . ?
N6 N5 C12 105.0(7) . . ?
N6 N5 W1 121.1(5) . . ?
C12 N5 W1 133.4(6) . . ?
C14 N6 N5 111.7(8) . . ?
C14 N6 B1 127.3(8) . . ?
N5 N6 B1 120.9(7) . . ?
C21 N7 C17 117.3(8) . . ?
C21 N7 Cu1 118.3(6) . . ?
C17 N7 Cu1 124.5(7) . . ?
C23 N8 C27 119.2(9) . . ?
C23 N8 Cu2 123.1(6) . . ?
C27 N8 Cu2 117.5(6) . . ?
C33 N9 C29 118.1(8) . . ?
C33 N9 Cu3 116.0(6) . . ?
C29 N9 Cu3 125.6(7) . . ?
P1 F2 F3 58.8(8) . . ?
P1 F3 F2 60.5(9) . . ?
P1 F1A F2A 59.2(9) . . ?
P1 F2A F1A 55.4(8) . . ?
F4 P1 F3 97.0(9) . . ?
F4 P1 F1A 109.8(10) . . ?
F3 P1 F1A 149.4(9) . . ?
F4 P1 F2 157.7(10) . . ?
F3 P1 F2 60.7(9) . . ?
F1A P1 F2 92.1(10) . . ?
F4 P1 F5 91.4(8) . . ?
F3 P1 F5 86.1(7) . . ?
F1A P1 F5 79.0(8) . . ?
F2 P1 F5 88.4(7) . . ?
F4 P1 F6 88.6(8) . . ?
F3 P1 F6 91.3(7) . . ?
F1A P1 F6 103.6(8) . . ?
F2 P1 F6 90.6(7) . . ?
F5 P1 F6 177.3(6) . . ?
F4 P1 F3A 64.3(9) . . ?
F3 P1 F3A 33.4(7) . . ?
F1A P1 F3A 170.2(10) . . ?
F2 P1 F3A 93.5(10) . . ?
F5 P1 F3A 93.1(8) . . ?
F6 P1 F3A 84.4(7) . . ?
F4 P1 F1 88.1(9) . . ?
F3 P1 F1 172.8(9) . . ?
F1A P1 F1 29.3(7) . . ?
F2 P1 F1 114.0(9) . . ?
F5 P1 F1 98.9(7) . . ?
F6 P1 F1 83.8(7) . . ?
F3A P1 F1 150.2(9) . . ?
F4 P1 F4A 23.6(9) . . ?
F3 P1 F4A 120.2(10) . . ?
F1A P1 F4A 86.2(10) . . ?
F2 P1 F4A 176.8(9) . . ?
F5 P1 F4A 88.6(9) . . ?
F6 P1 F4A 92.4(9) . . ?
F3A P1 F4A 87.8(10) . . ?
F1 P1 F4A 65.4(9) . . ?
F4 P1 F2A 171.1(11) . . ?
F3 P1 F2A 89.8(10) . . ?
F1A P1 F2A 65.4(10) . . ?
F2 P1 F2A 29.4(8) . . ?
F5 P1 F2A 94.9(8) . . ?
F6 P1 F2A 85.5(7) . . ?
F3A P1 F2A 121.6(10) . . ?
F1 P1 F2A 84.6(10) . . ?
F4A P1 F2A 150.0(11) . . ?
N2 B1 N6 109.2(8) . . ?
N2 B1 N4 108.1(7) . . ?
N6 B1 N4 108.3(8) . . ?
N2 B1 H1 110.4 . . ?
N6 B1 H1 110.4 . . ?
N4 B1 H1 110.4 . . ?
Cl1 C34 Cl2 115(3) . . ?
Cl1 C34 H34A 108.6 . . ?
Cl2 C34 H34A 108.6 . . ?
Cl1 C34 H34B 108.6 . . ?
Cl2 C34 H34B 108.6 . . ?
H34A C34 H34B 107.5 . . ?

loop_
_geom_bond_atom_site_label_1
_geom_bond_atom_site_label_2
_geom_bond_distance
_geom_bond_site_symmetry_2
_geom_bond_publ_flag
W1 N1 2.250(8) . ?
W1 S3 2.288(2) . ?
W1 S1 2.294(2) . ?
W1 N3 2.297(7) . ?
W1 S2 2.301(2) . ?
W1 N5 2.308(7) . ?
W1 Cu1 2.690(2) . ?
W1 Cu3 2.6974(13) . ?
W1 Cu2 2.7028(16) . ?
Br1 Cu1 2.6732(18) . ?
Br1 Cu2 2.7161(19) . ?
Br1 Cu3 2.723(2) . ?
S1 Cu2 2.251(3) . ?
S1 Cu3 2.257(2) . ?
S2 Cu2 2.254(2) . ?
S2 Cu1 2.255(2) . ?
S3 Cu3 2.238(2) . ?
S3 Cu1 2.254(3) . ?
Cu1 N7 1.980(7) . ?
Cu1 Cu2 2.8397(17) . ?
Cu1 Cu3 2.8726(17) . ?
Cu2 N8 2.001(8) . ?
Cu2 Cu3 2.8773(17) . ?
Cu3 N9 1.995(7) . ?
C1 C2 1.494(13) . ?
C1 H1A 0.9700 . ?
C1 H1B 0.9700 . ?
C1 H1C 0.9700 . ?
C2 N1 1.382(11) . ?
C2 C3 1.386(13) . ?
C3 C4 1.396(13) . ?
C3 H3 0.9400 . ?
C4 N2 1.347(11) . ?
C4 C5 1.490(13) . ?
C5 H5A 0.9700 . ?
C5 H5B 0.9700 . ?
C5 H5C 0.9700 . ?
C6 C7 1.483(13) . ?
C6 H6A 0.9700 . ?
C6 H6B 0.9700 . ?
C6 H6C 0.9700 . ?
C7 N3 1.359(11) . ?
C7 C8 1.371(13) . ?
C8 C9 1.382(13) . ?
C8 H8 0.9400 . ?
C9 N4 1.356(11) . ?
C9 C10 1.486(13) . ?
C10 H10A 0.9700 . ?
C10 H10B 0.9700 . ?
C10 H10C 0.9700 . ?
C11 C12 1.497(14) . ?
C11 H11A 0.9700 . ?
C11 H11B 0.9700 . ?
C11 H11C 0.9700 . ?
C12 C13 1.367(13) . ?
C12 N5 1.374(11) . ?
C13 C14 1.398(14) . ?
C13 H13 0.9400 . ?
C14 N6 1.342(11) . ?
C14 C15 1.494(14) . ?
C15 H15A 0.9700 . ?
C15 H15B 0.9700 . ?
C15 H15C 0.9700 . ?
C16 C17 1.479(15) . ?
C16 H16A 0.9700 . ?
C16 H16B 0.9700 . ?
C16 H16C 0.9700 . ?
C17 N7 1.362(13) . ?
C17 C18 1.396(14) . ?
C18 C19 1.354(16) . ?
C18 H18 0.9400 . ?
C19 C20 1.384(15) . ?
C19 H19 0.9400 . ?
C20 C21 1.379(13) . ?
C20 H20 0.9400 . ?
C21 N7 1.351(12) . ?
C21 H21 0.9400 . ?
C22 C23 1.471(14) . ?
C22 H22A 0.9700 . ?
C22 H22B 0.9700 . ?
C22 H22C 0.9700 . ?
C23 N8 1.339(12) . ?
C23 C24 1.405(14) . ?
C24 C25 1.376(16) . ?
C24 H24 0.9400 . ?
C25 C26 1.380(16) . ?
C25 H25 0.9400 . ?
C26 C27 1.369(14) . ?
C26 H26 0.9400 . ?
C27 N8 1.357(12) . ?
C27 H27 0.9400 . ?
C28 C29 1.509(16) . ?
C28 H28A 0.9700 . ?
C28 H28B 0.9700 . ?
C28 H28C 0.9700 . ?
C29 N9 1.362(12) . ?
C29 C30 1.373(14) . ?
C30 C31 1.385(17) . ?
C30 H30 0.9400 . ?
C31 C32 1.367(17) . ?
C31 H31 0.9400 . ?
C32 C33 1.372(14) . ?
C32 H32 0.9400 . ?
C33 N9 1.347(14) . ?
C33 H33 0.9400 . ?
N1 N2 1.392(10) . ?
N2 B1 1.520(12) . ?
N3 N4 1.362(10) . ?
N4 B1 1.540(12) . ?
N5 N6 1.357(11) . ?
N6 B1 1.527(13) . ?
F1 P1 1.614(19) . ?
F2 P1 1.594(17) . ?
F2 F3 1.60(2) . ?
F3 P1 1.566(18) . ?
F4 P1 1.548(19) . ?
F1A P1 1.59(2) . ?
F1A F2A 1.75(3) . ?
F2A P1 1.654(19) . ?
F3A P1 1.61(2) . ?
F4A P1 1.63(2) . ?
F5 P1 1.598(8) . ?
F6 P1 1.602(8) . ?
B1 H1 0.9900 . ?
C34 Cl1 1.55(4) . ?
C34 Cl2 1.73(5) . ?
C34 H34A 0.9800 . ?
C34 H34B 0.9800 . ?

loop_
_geom_hbond_atom_site_label_D
_geom_hbond_atom_site_label_H
_geom_hbond_atom_site_label_A
_geom_hbond_distance_DH
_geom_hbond_distance_HA
_geom_hbond_distance_DA
_geom_hbond_angle_DHA
_geom_hbond_site_symmetry_A
C16 H16B F3 0.97 2.44 3.39(2) 167.8 2_767
C24 H24 F3 0.94 2.50 3.30(2) 142.7 2_667
C1 H1B S1 0.97 2.85 3.480(11) 123.1 .
C6 H6A S3 0.97 2.82 3.397(11) 118.8 .
C11 H11B S1 0.97 2.79 3.478(10) 128.7 .
C28 H28A S3 0.97 2.66 3.559(11) 154.5 .

loop_
_geom_torsion_atom_site_label_1
_geom_torsion_atom_site_label_2
_geom_torsion_atom_site_label_3
_geom_torsion_atom_site_label_4
_geom_torsion
_geom_torsion_site_symmetry_1
_geom_torsion_site_symmetry_2
_geom_torsion_site_symmetry_3
_geom_torsion_site_symmetry_4
_geom_torsion_publ_flag
N1 W1 S1 Cu2 177.98(19) . . . . ?
S3 W1 S1 Cu2 -95.81(9) . . . . ?
N3 W1 S1 Cu2 138.3(7) . . . . ?
S2 W1 S1 Cu2 13.71(8) . . . . ?
N5 W1 S1 Cu2 99.0(2) . . . . ?
Cu1 W1 S1 Cu2 -40.98(7) . . . . ?
Cu3 W1 S1 Cu2 -83.83(8) . . . . ?
N1 W1 S1 Cu3 -98.2(2) . . . . ?
S3 W1 S1 Cu3 -11.98(9) . . . . ?
N3 W1 S1 Cu3 -137.9(7) . . . . ?
S2 W1 S1 Cu3 97.54(9) . . . . ?
N5 W1 S1 Cu3 -177.1(2) . . . . ?
Cu1 W1 S1 Cu3 42.85(7) . . . . ?
Cu2 W1 S1 Cu3 83.83(8) . . . . ?
N1 W1 S2 Cu2 -140.4(5) . . . . ?
S3 W1 S2 Cu2 95.55(8) . . . . ?
S1 W1 S2 Cu2 -13.71(8) . . . . ?
N3 W1 S2 Cu2 -179.86(18) . . . . ?
N5 W1 S2 Cu2 -98.69(19) . . . . ?
Cu1 W1 S2 Cu2 82.62(7) . . . . ?
Cu3 W1 S2 Cu2 41.11(7) . . . . ?
N1 W1 S2 Cu1 137.0(5) . . . . ?
S3 W1 S2 Cu1 12.93(9) . . . . ?
S1 W1 S2 Cu1 -96.32(8) . . . . ?
N3 W1 S2 Cu1 97.52(18) . . . . ?
N5 W1 S2 Cu1 178.69(19) . . . . ?
Cu3 W1 S2 Cu1 -41.51(7) . . . . ?
Cu2 W1 S2 Cu1 -82.62(7) . . . . ?
N1 W1 S3 Cu3 99.39(19) . . . . ?
S1 W1 S3 Cu3 12.05(9) . . . . ?
N3 W1 S3 Cu3 178.44(19) . . . . ?
S2 W1 S3 Cu3 -96.90(9) . . . . ?
N5 W1 S3 Cu3 135.9(6) . . . . ?
Cu1 W1 S3 Cu3 -83.99(8) . . . . ?
Cu2 W1 S3 Cu3 -42.39(7) . . . . ?
N1 W1 S3 Cu1 -176.63(19) . . . . ?
S1 W1 S3 Cu1 96.04(8) . . . . ?
N3 W1 S3 Cu1 -97.6(2) . . . . ?
S2 W1 S3 Cu1 -12.91(9) . . . . ?
N5 W1 S3 Cu1 -140.1(6) . . . . ?
Cu3 W1 S3 Cu1 83.99(8) . . . . ?
Cu2 W1 S3 Cu1 41.59(7) . . . . ?
Cu3 S3 Cu1 N7 -125.3(3) . . . . ?
W1 S3 Cu1 N7 159.2(2) . . . . ?
Cu3 S3 Cu1 S2 88.85(9) . . . . ?
W1 S3 Cu1 S2 13.36(9) . . . . ?
Cu3 S3 Cu1 Br1 -23.45(7) . . . . ?
W1 S3 Cu1 Br1 -98.94(6) . . . . ?
Cu3 S3 Cu1 W1 75.49(6) . . . . ?
Cu3 S3 Cu1 Cu2 36.84(7) . . . . ?
W1 S3 Cu1 Cu2 -38.65(6) . . . . ?
W1 S3 Cu1 Cu3 -75.49(6) . . . . ?
Cu2 S2 Cu1 N7 130.0(3) . . . . ?
W1 S2 Cu1 N7 -154.5(3) . . . . ?
Cu2 S2 Cu1 S3 -88.81(10) . . . . ?
W1 S2 Cu1 S3 -13.30(9) . . . . ?
Cu2 S2 Cu1 Br1 22.43(8) . . . . ?
W1 S2 Cu1 Br1 97.94(7) . . . . ?
Cu2 S2 Cu1 W1 -75.51(6) . . . . ?
W1 S2 Cu1 Cu2 75.51(6) . . . . ?
Cu2 S2 Cu1 Cu3 -37.72(7) . . . . ?
W1 S2 Cu1 Cu3 37.79(6) . . . . ?
Cu2 Br1 Cu1 N7 -149.5(2) . . . . ?
Cu3 Br1 Cu1 N7 138.4(2) . . . . ?
Cu2 Br1 Cu1 S3 93.05(8) . . . . ?
Cu3 Br1 Cu1 S3 20.91(7) . . . . ?
Cu2 Br1 Cu1 S2 -20.23(7) . . . . ?
Cu3 Br1 Cu1 S2 -92.37(8) . . . . ?
Cu2 Br1 Cu1 W1 36.72(4) . . . . ?
Cu3 Br1 Cu1 W1 -35.42(4) . . . . ?
Cu3 Br1 Cu1 Cu2 -72.14(5) . . . . ?
Cu2 Br1 Cu1 Cu3 72.14(5) . . . . ?
N1 W1 Cu1 N7 -60.1(7) . . . . ?
S3 W1 Cu1 N7 -65.3(7) . . . . ?
S1 W1 Cu1 N7 -163.4(7) . . . . ?
N3 W1 Cu1 N7 16.8(7) . . . . ?
S2 W1 Cu1 N7 99.0(7) . . . . ?
N5 W1 Cu1 N7 97.0(7) . . . . ?
Cu3 W1 Cu1 N7 -126.4(7) . . . . ?
Cu2 W1 Cu1 N7 160.9(7) . . . . ?
N1 W1 Cu1 S3 5.2(3) . . . . ?
S1 W1 Cu1 S3 -98.11(9) . . . . ?
N3 W1 Cu1 S3 82.1(2) . . . . ?
S2 W1 Cu1 S3 164.31(10) . . . . ?
N5 W1 Cu1 S3 162.3(3) . . . . ?
Cu3 W1 Cu1 S3 -61.08(8) . . . . ?
Cu2 W1 Cu1 S3 -133.79(8) . . . . ?
N1 W1 Cu1 S2 -159.1(3) . . . . ?
S3 W1 Cu1 S2 -164.31(10) . . . . ?
S1 W1 Cu1 S2 97.58(9) . . . . ?
N3 W1 Cu1 S2 -82.2(2) . . . . ?
N5 W1 Cu1 S2 -2.0(3) . . . . ?
Cu3 W1 Cu1 S2 134.61(8) . . . . ?
Cu2 W1 Cu1 S2 61.90(8) . . . . ?
N1 W1 Cu1 Br1 102.1(3) . . . . ?
S3 W1 Cu1 Br1 96.85(8) . . . . ?
S1 W1 Cu1 Br1 -1.27(7) . . . . ?
N3 W1 Cu1 Br1 178.95(19) . . . . ?
S2 W1 Cu1 Br1 -98.85(8) . . . . ?
N5 W1 Cu1 Br1 -100.9(3) . . . . ?
Cu3 W1 Cu1 Br1 35.76(4) . . . . ?
Cu2 W1 Cu1 Br1 -36.94(4) . . . . ?
N1 W1 Cu1 Cu2 139.0(3) . . . . ?
S3 W1 Cu1 Cu2 133.79(8) . . . . ?
S1 W1 Cu1 Cu2 35.68(7) . . . . ?
N3 W1 Cu1 Cu2 -144.11(19) . . . . ?
S2 W1 Cu1 Cu2 -61.90(8) . . . . ?
N5 W1 Cu1 Cu2 -63.9(3) . . . . ?
Cu3 W1 Cu1 Cu2 72.71(5) . . . . ?
N1 W1 Cu1 Cu3 66.3(3) . . . . ?
S3 W1 Cu1 Cu3 61.08(8) . . . . ?
S1 W1 Cu1 Cu3 -37.03(7) . . . . ?
N3 W1 Cu1 Cu3 143.18(19) . . . . ?
S2 W1 Cu1 Cu3 -134.61(8) . . . . ?
N5 W1 Cu1 Cu3 -136.6(3) . . . . ?
Cu2 W1 Cu1 Cu3 -72.71(5) . . . . ?
Cu3 S1 Cu2 N8 130.5(3) . . . . ?
W1 S1 Cu2 N8 -154.5(3) . . . . ?
Cu3 S1 Cu2 S2 -89.20(9) . . . . ?
W1 S1 Cu2 S2 -14.22(9) . . . . ?
Cu3 S1 Cu2 W1 -74.98(6) . . . . ?
Cu3 S1 Cu2 Br1 21.67(8) . . . . ?
W1 S1 Cu2 Br1 96.66(6) . . . . ?
Cu3 S1 Cu2 Cu1 -37.12(7) . . . . ?
W1 S1 Cu2 Cu1 37.86(6) . . . . ?
W1 S1 Cu2 Cu3 74.98(6) . . . . ?
Cu1 S2 Cu2 N8 -129.6(3) . . . . ?
W1 S2 Cu2 N8 155.4(3) . . . . ?
Cu1 S2 Cu2 S1 89.18(10) . . . . ?
W1 S2 Cu2 S1 14.19(9) . . . . ?
Cu1 S2 Cu2 W1 74.99(7) . . . . ?
Cu1 S2 Cu2 Br1 -21.91(8) . . . . ?
W1 S2 Cu2 Br1 -96.89(7) . . . . ?
W1 S2 Cu2 Cu1 -74.99(7) . . . . ?
Cu1 S2 Cu2 Cu3 37.63(8) . . . . ?
W1 S2 Cu2 Cu3 -37.36(6) . . . . ?
N1 W1 Cu2 N8 80.8(7) . . . . ?
S3 W1 Cu2 N8 -177.8(6) . . . . ?
S1 W1 Cu2 N8 84.0(6) . . . . ?
N3 W1 Cu2 N8 -79.0(6) . . . . ?
S2 W1 Cu2 N8 -79.2(6) . . . . ?
N5 W1 Cu2 N8 2.7(6) . . . . ?
Cu1 W1 Cu2 N8 -141.4(6) . . . . ?
Cu3 W1 Cu2 N8 145.8(6) . . . . ?
N1 W1 Cu2 S1 -3.2(3) . . . . ?
S3 W1 Cu2 S1 98.16(9) . . . . ?
N3 W1 Cu2 S1 -163.0(3) . . . . ?
S2 W1 Cu2 S1 -163.21(10) . . . . ?
N5 W1 Cu2 S1 -81.32(19) . . . . ?
Cu1 W1 Cu2 S1 134.54(8) . . . . ?
Cu3 W1 Cu2 S1 61.74(8) . . . . ?
N1 W1 Cu2 S2 160.0(3) . . . . ?
S3 W1 Cu2 S2 -98.63(9) . . . . ?
S1 W1 Cu2 S2 163.21(10) . . . . ?
N3 W1 Cu2 S2 0.2(3) . . . . ?
N5 W1 Cu2 S2 81.89(19) . . . . ?
Cu1 W1 Cu2 S2 -62.25(8) . . . . ?
Cu3 W1 Cu2 S2 -135.05(8) . . . . ?
N1 W1 Cu2 Br1 -101.8(3) . . . . ?
S3 W1 Cu2 Br1 -0.41(7) . . . . ?
S1 W1 Cu2 Br1 -98.57(8) . . . . ?
N3 W1 Cu2 Br1 98.4(3) . . . . ?
S2 W1 Cu2 Br1 98.22(8) . . . . ?
N5 W1 Cu2 Br1 -179.89(18) . . . . ?
Cu1 W1 Cu2 Br1 35.97(4) . . . . ?
Cu3 W1 Cu2 Br1 -36.83(4) . . . . ?
N1 W1 Cu2 Cu1 -137.7(3) . . . . ?
S3 W1 Cu2 Cu1 -36.38(7) . . . . ?
S1 W1 Cu2 Cu1 -134.54(8) . . . . ?
N3 W1 Cu2 Cu1 62.5(3) . . . . ?
S2 W1 Cu2 Cu1 62.25(7) . . . . ?
N5 W1 Cu2 Cu1 144.14(18) . . . . ?
Cu3 W1 Cu2 Cu1 -72.80(5) . . . . ?
N1 W1 Cu2 Cu3 -65.0(3) . . . . ?
S3 W1 Cu2 Cu3 36.42(6) . . . . ?
S1 W1 Cu2 Cu3 -61.74(8) . . . . ?
N3 W1 Cu2 Cu3 135.3(3) . . . . ?
S2 W1 Cu2 Cu3 135.05(8) . . . . ?
N5 W1 Cu2 Cu3 -143.06(18) . . . . ?
Cu1 W1 Cu2 Cu3 72.80(5) . . . . ?
Cu1 Br1 Cu2 N8 142.8(2) . . . . ?
Cu3 Br1 Cu2 N8 -144.4(2) . . . . ?
Cu1 Br1 Cu2 S1 -92.40(8) . . . . ?
Cu3 Br1 Cu2 S1 -19.58(7) . . . . ?
Cu1 Br1 Cu2 S2 20.11(7) . . . . ?
Cu3 Br1 Cu2 S2 92.94(8) . . . . ?
Cu1 Br1 Cu2 W1 -36.21(4) . . . . ?
Cu3 Br1 Cu2 W1 36.61(4) . . . . ?
Cu3 Br1 Cu2 Cu1 72.83(5) . . . . ?
Cu1 Br1 Cu2 Cu3 -72.83(5) . . . . ?
N7 Cu1 Cu2 N8 -9.6(5) . . . . ?
S3 Cu1 Cu2 N8 -163.6(3) . . . . ?
S2 Cu1 Cu2 N8 92.1(3) . . . . ?
Br1 Cu1 Cu2 N8 -62.6(3) . . . . ?
W1 Cu1 Cu2 N8 159.9(3) . . . . ?
Cu3 Cu1 Cu2 N8 -131.7(3) . . . . ?
N7 Cu1 Cu2 S1 154.5(4) . . . . ?
S3 Cu1 Cu2 S1 0.53(10) . . . . ?
S2 Cu1 Cu2 S1 -103.85(11) . . . . ?
Br1 Cu1 Cu2 S1 101.50(9) . . . . ?
W1 Cu1 Cu2 S1 -35.98(7) . . . . ?
Cu3 Cu1 Cu2 S1 32.38(7) . . . . ?
N7 Cu1 Cu2 S2 -101.6(4) . . . . ?
S3 Cu1 Cu2 S2 104.37(11) . . . . ?
Br1 Cu1 Cu2 S2 -154.66(9) . . . . ?
W1 Cu1 Cu2 S2 67.87(8) . . . . ?
Cu3 Cu1 Cu2 S2 136.22(9) . . . . ?
N7 Cu1 Cu2 W1 -169.5(4) . . . . ?
S3 Cu1 Cu2 W1 36.50(7) . . . . ?
S2 Cu1 Cu2 W1 -67.87(8) . . . . ?
Br1 Cu1 Cu2 W1 137.47(5) . . . . ?
Cu3 Cu1 Cu2 W1 68.35(4) . . . . ?
N7 Cu1 Cu2 Br1 53.0(4) . . . . ?
S3 Cu1 Cu2 Br1 -100.97(9) . . . . ?
S2 Cu1 Cu2 Br1 154.66(9) . . . . ?
W1 Cu1 Cu2 Br1 -137.47(5) . . . . ?
Cu3 Cu1 Cu2 Br1 -69.12(6) . . . . ?
N7 Cu1 Cu2 Cu3 122.1(4) . . . . ?
S3 Cu1 Cu2 Cu3 -31.85(7) . . . . ?
S2 Cu1 Cu2 Cu3 -136.22(9) . . . . ?
Br1 Cu1 Cu2 Cu3 69.12(6) . . . . ?
W1 Cu1 Cu2 Cu3 -68.35(4) . . . . ?
Cu1 S3 Cu3 N9 131.6(3) . . . . ?
W1 S3 Cu3 N9 -153.5(3) . . . . ?
Cu1 S3 Cu3 S1 -87.29(10) . . . . ?
W1 S3 Cu3 S1 -12.43(9) . . . . ?
Cu1 S3 Cu3 W1 -74.86(7) . . . . ?
Cu1 S3 Cu3 Br1 22.88(7) . . . . ?
W1 S3 Cu3 Br1 97.74(7) . . . . ?
W1 S3 Cu3 Cu1 74.86(7) . . . . ?
Cu1 S3 Cu3 Cu2 -36.19(7) . . . . ?
W1 S3 Cu3 Cu2 38.66(6) . . . . ?
Cu2 S1 Cu3 N9 -125.8(3) . . . . ?
W1 S1 Cu3 N9 158.8(3) . . . . ?
Cu2 S1 Cu3 S3 87.75(10) . . . . ?
W1 S1 Cu3 S3 12.43(9) . . . . ?
Cu2 S1 Cu3 W1 75.32(7) . . . . ?
Cu2 S1 Cu3 Br1 -21.58(7) . . . . ?
W1 S1 Cu3 Br1 -96.90(7) . . . . ?
Cu2 S1 Cu3 Cu1 36.49(7) . . . . ?
W1 S1 Cu3 Cu1 -38.84(6) . . . . ?
W1 S1 Cu3 Cu2 -75.32(7) . . . . ?
N1 W1 Cu3 N9 19.1(7) . . . . ?
S3 W1 Cu3 N9 100.8(7) . . . . ?
S1 W1 Cu3 N9 -64.5(7) . . . . ?
N3 W1 Cu3 N9 98.5(7) . . . . ?
S2 W1 Cu3 N9 -161.4(7) . . . . ?
N5 W1 Cu3 N9 -60.1(7) . . . . ?
Cu1 W1 Cu3 N9 162.7(7) . . . . ?
Cu2 W1 Cu3 N9 -125.9(7) . . . . ?
N1 W1 Cu3 S3 -81.70(19) . . . . ?
S1 W1 Cu3 S3 -165.33(11) . . . . ?
N3 W1 Cu3 S3 -2.3(3) . . . . ?
S2 W1 Cu3 S3 97.79(9) . . . . ?
N5 W1 Cu3 S3 -161.0(3) . . . . ?
Cu1 W1 Cu3 S3 61.85(8) . . . . ?
Cu2 W1 Cu3 S3 133.29(8) . . . . ?
N1 W1 Cu3 S1 83.63(19) . . . . ?
S3 W1 Cu3 S1 165.33(11) . . . . ?
N3 W1 Cu3 S1 163.0(3) . . . . ?
S2 W1 Cu3 S1 -96.88(10) . . . . ?
N5 W1 Cu3 S1 4.4(3) . . . . ?
Cu1 W1 Cu3 S1 -132.82(8) . . . . ?
Cu2 W1 Cu3 S1 -61.38(8) . . . . ?
N1 W1 Cu3 Br1 -178.28(17) . . . . ?
S3 W1 Cu3 Br1 -96.58(8) . . . . ?
S1 W1 Cu3 Br1 98.09(9) . . . . ?
N3 W1 Cu3 Br1 -98.9(3) . . . . ?
S2 W1 Cu3 Br1 1.21(7) . . . . ?
N5 W1 Cu3 Br1 102.5(3) . . . . ?
Cu1 W1 Cu3 Br1 -34.73(5) . . . . ?
Cu2 W1 Cu3 Br1 36.71(4) . . . . ?
N1 W1 Cu3 Cu1 -143.55(18) . . . . ?
S3 W1 Cu3 Cu1 -61.85(8) . . . . ?
S1 W1 Cu3 Cu1 132.82(8) . . . . ?
N3 W1 Cu3 Cu1 -64.2(3) . . . . ?
S2 W1 Cu3 Cu1 35.94(7) . . . . ?
N5 W1 Cu3 Cu1 137.2(3) . . . . ?
Cu2 W1 Cu3 Cu1 71.44(5) . . . . ?
N1 W1 Cu3 Cu2 145.01(17) . . . . ?
S3 W1 Cu3 Cu2 -133.29(8) . . . . ?
S1 W1 Cu3 Cu2 61.38(8) . . . . ?
N3 W1 Cu3 Cu2 -135.6(3) . . . . ?
S2 W1 Cu3 Cu2 -35.50(6) . . . . ?
N5 W1 Cu3 Cu2 65.8(3) . . . . ?
Cu1 W1 Cu3 Cu2 -71.44(5) . . . . ?
Cu1 Br1 Cu3 N9 -151.3(2) . . . . ?
Cu2 Br1 Cu3 N9 137.0(2) . . . . ?
Cu1 Br1 Cu3 S3 -20.96(7) . . . . ?
Cu2 Br1 Cu3 S3 -92.67(7) . . . . ?
Cu1 Br1 Cu3 S1 91.18(7) . . . . ?
Cu2 Br1 Cu3 S1 19.48(7) . . . . ?
Cu1 Br1 Cu3 W1 35.01(4) . . . . ?
Cu2 Br1 Cu3 W1 -36.69(4) . . . . ?
Cu2 Br1 Cu3 Cu1 -71.70(4) . . . . ?
Cu1 Br1 Cu3 Cu2 71.70(4) . . . . ?
N7 Cu1 Cu3 N9 -12.4(5) . . . . ?
S3 Cu1 Cu3 N9 -101.7(4) . . . . ?
S2 Cu1 Cu3 N9 154.1(4) . . . . ?
Br1 Cu1 Cu3 N9 51.4(4) . . . . ?
W1 Cu1 Cu3 N9 -169.8(4) . . . . ?
Cu2 Cu1 Cu3 N9 121.0(4) . . . . ?
N7 Cu1 Cu3 S3 89.3(3) . . . . ?
S2 Cu1 Cu3 S3 -104.19(11) . . . . ?
Br1 Cu1 Cu3 S3 153.19(9) . . . . ?
W1 Cu1 Cu3 S3 -68.05(8) . . . . ?
Cu2 Cu1 Cu3 S3 -137.27(9) . . . . ?
N7 Cu1 Cu3 S1 -165.6(3) . . . . ?
S3 Cu1 Cu3 S1 105.12(11) . . . . ?
S2 Cu1 Cu3 S1 0.93(10) . . . . ?
Br1 Cu1 Cu3 S1 -101.70(8) . . . . ?
W1 Cu1 Cu3 S1 37.07(7) . . . . ?
Cu2 Cu1 Cu3 S1 -32.15(7) . . . . ?
N7 Cu1 Cu3 W1 157.4(3) . . . . ?
S3 Cu1 Cu3 W1 68.05(8) . . . . ?
S2 Cu1 Cu3 W1 -36.14(7) . . . . ?
Br1 Cu1 Cu3 W1 -138.77(5) . . . . ?
Cu2 Cu1 Cu3 W1 -69.22(4) . . . . ?
N7 Cu1 Cu3 Br1 -63.9(3) . . . . ?
S3 Cu1 Cu3 Br1 -153.19(9) . . . . ?
S2 Cu1 Cu3 Br1 102.63(8) . . . . ?
W1 Cu1 Cu3 Br1 138.77(5) . . . . ?
Cu2 Cu1 Cu3 Br1 69.54(5) . . . . ?
N7 Cu1 Cu3 Cu2 -133.4(3) . . . . ?
S3 Cu1 Cu3 Cu2 137.27(9) . . . . ?
S2 Cu1 Cu3 Cu2 33.08(7) . . . . ?
Br1 Cu1 Cu3 Cu2 -69.54(5) . . . . ?
W1 Cu1 Cu3 Cu2 69.22(4) . . . . ?
N8 Cu2 Cu3 N9 -5.0(5) . . . . ?
S1 Cu2 Cu3 N9 88.4(3) . . . . ?
S2 Cu2 Cu3 N9 -167.8(3) . . . . ?
W1 Cu2 Cu3 N9 156.4(3) . . . . ?
Br1 Cu2 Cu3 N9 -66.7(3) . . . . ?
Cu1 Cu2 Cu3 N9 -134.7(3) . . . . ?
N8 Cu2 Cu3 S3 161.8(4) . . . . ?
S1 Cu2 Cu3 S3 -104.80(11) . . . . ?
S2 Cu2 Cu3 S3 -1.06(10) . . . . ?
W1 Cu2 Cu3 S3 -36.77(7) . . . . ?
Br1 Cu2 Cu3 S3 100.03(8) . . . . ?
Cu1 Cu2 Cu3 S3 32.04(7) . . . . ?
N8 Cu2 Cu3 S1 -93.4(4) . . . . ?
S2 Cu2 Cu3 S1 103.74(11) . . . . ?
W1 Cu2 Cu3 S1 68.02(9) . . . . ?
Br1 Cu2 Cu3 S1 -155.17(9) . . . . ?
Cu1 Cu2 Cu3 S1 136.84(9) . . . . ?
N8 Cu2 Cu3 W1 -161.4(4) . . . . ?
S1 Cu2 Cu3 W1 -68.02(9) . . . . ?
S2 Cu2 Cu3 W1 35.72(7) . . . . ?
Br1 Cu2 Cu3 W1 136.81(5) . . . . ?
Cu1 Cu2 Cu3 W1 68.81(5) . . . . ?
N8 Cu2 Cu3 Br1 61.8(4) . . . . ?
S1 Cu2 Cu3 Br1 155.17(9) . . . . ?
S2 Cu2 Cu3 Br1 -101.09(8) . . . . ?
W1 Cu2 Cu3 Br1 -136.81(5) . . . . ?
Cu1 Cu2 Cu3 Br1 -67.99(5) . . . . ?
N8 Cu2 Cu3 Cu1 129.8(4) . . . . ?
S1 Cu2 Cu3 Cu1 -136.84(9) . . . . ?
S2 Cu2 Cu3 Cu1 -33.10(7) . . . . ?
W1 Cu2 Cu3 Cu1 -68.81(5) . . . . ?
Br1 Cu2 Cu3 Cu1 67.99(5) . . . . ?
N1 C2 C3 C4 0.4(10) . . . . ?
C1 C2 C3 C4 -179.0(9) . . . . ?
C2 C3 C4 N2 -0.6(10) . . . . ?
C2 C3 C4 C5 -178.2(9) . . . . ?
N3 C7 C8 C9 1.4(11) . . . . ?
C6 C7 C8 C9 -177.9(10) . . . . ?
C7 C8 C9 N4 -0.8(11) . . . . ?
C7 C8 C9 C10 -178.0(10) . . . . ?
N5 C12 C13 C14 -1.4(11) . . . . ?
C11 C12 C13 C14 -178.6(9) . . . . ?
C12 C13 C14 N6 1.7(11) . . . . ?
C12 C13 C14 C15 179.9(9) . . . . ?
N7 C17 C18 C19 -1.0(17) . . . . ?
C16 C17 C18 C19 -177.8(12) . . . . ?
C17 C18 C19 C20 2.6(18) . . . . ?
C18 C19 C20 C21 -2.2(17) . . . . ?
C19 C20 C21 N7 0.2(17) . . . . ?
N8 C23 C24 C25 -1.0(18) . . . . ?
C22 C23 C24 C25 -179.6(12) . . . . ?
C23 C24 C25 C26 2(2) . . . . ?
C24 C25 C26 C27 -0.8(19) . . . . ?
C25 C26 C27 N8 -1.1(18) . . . . ?
N9 C29 C30 C31 2.1(19) . . . . ?
C28 C29 C30 C31 -173.3(12) . . . . ?
C29 C30 C31 C32 -2(2) . . . . ?
C30 C31 C32 C33 0(2) . . . . ?
C31 C32 C33 N9 1(2) . . . . ?
C3 C2 N1 N2 0.0(9) . . . . ?
C1 C2 N1 N2 179.3(8) . . . . ?
C3 C2 N1 W1 175.1(6) . . . . ?
C1 C2 N1 W1 -5.6(14) . . . . ?
S3 W1 N1 C2 -52.9(7) . . . . ?
S1 W1 N1 C2 51.6(7) . . . . ?
N3 W1 N1 C2 -139.3(8) . . . . ?
S2 W1 N1 C2 -179.6(5) . . . . ?
N5 W1 N1 C2 137.8(8) . . . . ?
Cu1 W1 N1 C2 -57.1(8) . . . . ?
Cu3 W1 N1 C2 -1.0(8) . . . . ?
Cu2 W1 N1 C2 54.1(9) . . . . ?
S3 W1 N1 N2 121.4(6) . . . . ?
S1 W1 N1 N2 -134.1(6) . . . . ?
N3 W1 N1 N2 35.0(6) . . . . ?
S2 W1 N1 N2 -5.2(10) . . . . ?
N5 W1 N1 N2 -47.8(6) . . . . ?
Cu1 W1 N1 N2 117.2(6) . . . . ?
Cu3 W1 N1 N2 173.3(6) . . . . ?
Cu2 W1 N1 N2 -131.5(5) . . . . ?
C3 C4 N2 N1 0.7(10) . . . . ?
C5 C4 N2 N1 178.4(8) . . . . ?
C3 C4 N2 B1 170.7(8) . . . . ?
C5 C4 N2 B1 -11.6(14) . . . . ?
C2 N1 N2 C4 -0.4(9) . . . . ?
W1 N1 N2 C4 -176.2(5) . . . . ?
C2 N1 N2 B1 -171.4(7) . . . . ?
W1 N1 N2 B1 12.9(10) . . . . ?
C8 C7 N3 N4 -1.5(11) . . . . ?
C6 C7 N3 N4 177.8(10) . . . . ?
C8 C7 N3 W1 168.8(7) . . . . ?
C6 C7 N3 W1 -12.0(15) . . . . ?
N1 W1 N3 C7 140.6(9) . . . . ?
S3 W1 N3 C7 53.1(8) . . . . ?
S1 W1 N3 C7 -178.8(6) . . . . ?
S2 W1 N3 C7 -52.0(8) . . . . ?
N5 W1 N3 C7 -139.1(9) . . . . ?
Cu1 W1 N3 C7 0.5(8) . . . . ?
Cu3 W1 N3 C7 55.0(9) . . . . ?
Cu2 W1 N3 C7 -52.2(9) . . . . ?
N1 W1 N3 N4 -50.3(6) . . . . ?
S3 W1 N3 N4 -137.8(6) . . . . ?
S1 W1 N3 N4 -9.7(12) . . . . ?
S2 W1 N3 N4 117.1(6) . . . . ?
N5 W1 N3 N4 30.0(6) . . . . ?
Cu1 W1 N3 N4 169.6(6) . . . . ?
Cu3 W1 N3 N4 -135.9(5) . . . . ?
Cu2 W1 N3 N4 116.9(6) . . . . ?
C8 C9 N4 N3 -0.1(10) . . . . ?
C10 C9 N4 N3 177.3(9) . . . . ?
C8 C9 N4 B1 171.7(8) . . . . ?
C10 C9 N4 B1 -10.8(14) . . . . ?
C7 N3 N4 C9 1.0(10) . . . . ?
W1 N3 N4 C9 -170.8(6) . . . . ?
C7 N3 N4 B1 -171.5(8) . . . . ?
W1 N3 N4 B1 16.7(10) . . . . ?
C13 C12 N5 N6 0.5(10) . . . . ?
C11 C12 N5 N6 177.6(9) . . . . ?
C13 C12 N5 W1 173.1(6) . . . . ?
C11 C12 N5 W1 -9.8(14) . . . . ?
N1 W1 N5 N6 36.8(6) . . . . ?
S3 W1 N5 N6 -0.5(11) . . . . ?
S1 W1 N5 N6 125.8(6) . . . . ?
N3 W1 N5 N6 -43.5(6) . . . . ?
S2 W1 N5 N6 -130.0(6) . . . . ?
Cu1 W1 N5 N6 -128.3(5) . . . . ?
Cu3 W1 N5 N6 122.3(5) . . . . ?
Cu2 W1 N5 N6 177.9(6) . . . . ?
N1 W1 N5 C12 -134.8(8) . . . . ?
S3 W1 N5 C12 -172.1(5) . . . . ?
S1 W1 N5 C12 -45.8(8) . . . . ?
N3 W1 N5 C12 144.9(8) . . . . ?
S2 W1 N5 C12 58.4(8) . . . . ?
Cu1 W1 N5 C12 60.1(9) . . . . ?
Cu3 W1 N5 C12 -49.3(9) . . . . ?
Cu2 W1 N5 C12 6.3(8) . . . . ?
C13 C14 N6 N5 -1.5(10) . . . . ?
C15 C14 N6 N5 -179.8(8) . . . . ?
C13 C14 N6 B1 176.6(9) . . . . ?
C15 C14 N6 B1 -1.7(14) . . . . ?
C12 N5 N6 C14 0.6(9) . . . . ?
W1 N5 N6 C14 -173.1(6) . . . . ?
C12 N5 N6 B1 -177.6(8) . . . . ?
W1 N5 N6 B1 8.7(10) . . . . ?
C20 C21 N7 C17 1.4(15) . . . . ?
C20 C21 N7 Cu1 -177.2(8) . . . . ?
C18 C17 N7 C21 -0.9(15) . . . . ?
C16 C17 N7 C21 175.9(11) . . . . ?
C18 C17 N7 Cu1 177.6(8) . . . . ?
C16 C17 N7 Cu1 -5.6(15) . . . . ?
S3 Cu1 N7 C21 21.4(8) . . . . ?
S2 Cu1 N7 C21 160.0(6) . . . . ?
Br1 Cu1 N7 C21 -86.7(7) . . . . ?
W1 Cu1 N7 C21 76.0(10) . . . . ?
Cu2 Cu1 N7 C21 -130.1(6) . . . . ?
Cu3 Cu1 N7 C21 -36.5(8) . . . . ?
S3 Cu1 N7 C17 -157.1(7) . . . . ?
S2 Cu1 N7 C17 -18.5(9) . . . . ?
Br1 Cu1 N7 C17 94.8(8) . . . . ?
W1 Cu1 N7 C17 -102.5(10) . . . . ?
Cu2 Cu1 N7 C17 51.4(9) . . . . ?
Cu3 Cu1 N7 C17 145.0(7) . . . . ?
C24 C23 N8 C27 -0.9(15) . . . . ?
C22 C23 N8 C27 177.7(10) . . . . ?
C24 C23 N8 Cu2 173.6(8) . . . . ?
C22 C23 N8 Cu2 -7.9(13) . . . . ?
C26 C27 N8 C23 2.0(16) . . . . ?
C26 C27 N8 Cu2 -172.7(9) . . . . ?
S1 Cu2 N8 C23 -39.0(9) . . . . ?
S2 Cu2 N8 C23 -174.7(7) . . . . ?
W1 Cu2 N8 C23 -108.9(8) . . . . ?
Br1 Cu2 N8 C23 73.7(8) . . . . ?
Cu1 Cu2 N8 C23 122.7(7) . . . . ?
Cu3 Cu2 N8 C23 24.6(10) . . . . ?
S1 Cu2 N8 C27 135.6(7) . . . . ?
S2 Cu2 N8 C27 -0.2(8) . . . . ?
W1 Cu2 N8 C27 65.7(10) . . . . ?
Br1 Cu2 N8 C27 -111.8(7) . . . . ?
Cu1 Cu2 N8 C27 -62.7(8) . . . . ?
Cu3 Cu2 N8 C27 -160.9(6) . . . . ?
C32 C33 N9 C29 -0.3(17) . . . . ?
C32 C33 N9 Cu3 -174.9(10) . . . . ?
C30 C29 N9 C33 -1.0(16) . . . . ?
C28 C29 N9 C33 174.6(10) . . . . ?
C30 C29 N9 Cu3 173.0(9) . . . . ?
C28 C29 N9 Cu3 -11.4(14) . . . . ?
S3 Cu3 N9 C33 169.5(7) . . . . ?
S1 Cu3 N9 C33 30.8(8) . . . . ?
W1 Cu3 N9 C33 84.5(10) . . . . ?
Br1 Cu3 N9 C33 -78.5(8) . . . . ?
Cu1 Cu3 N9 C33 -119.8(7) . . . . ?
Cu2 Cu3 N9 C33 -26.9(9) . . . . ?
S3 Cu3 N9 C29 -4.6(9) . . . . ?
S1 Cu3 N9 C29 -143.3(7) . . . . ?
W1 Cu3 N9 C29 -89.6(10) . . . . ?
Br1 Cu3 N9 C29 107.4(8) . . . . ?
Cu1 Cu3 N9 C29 66.1(9) . . . . ?
Cu2 Cu3 N9 C29 159.0(7) . . . . ?
F2 F3 P1 F4 -178.7(11) . . . . ?
F2 F3 P1 F1A 30(2) . . . . ?
F2 F3 P1 F5 90.4(9) . . . . ?
F2 F3 P1 F6 -90.0(8) . . . . ?
F2 F3 P1 F3A -168(2) . . . . ?
F2 F3 P1 F1 -43(7) . . . . ?
F2 F3 P1 F4A 176.5(11) . . . . ?
F2 F3 P1 F2A -4.5(12) . . . . ?
F2A F1A P1 F4 171.9(11) . . . . ?
F2A F1A P1 F3 -39(2) . . . . ?
F2A F1A P1 F2 -12.7(12) . . . . ?
F2A F1A P1 F5 -100.7(10) . . . . ?
F2A F1A P1 F6 78.5(9) . . . . ?
F2A F1A P1 F3A -137(5) . . . . ?
F2A F1A P1 F1 127(2) . . . . ?
F2A F1A P1 F4A 170.0(13) . . . . ?
F3 F2 P1 F4 3(3) . . . . ?
F3 F2 P1 F1A -165.3(11) . . . . ?
F3 F2 P1 F5 -86.4(9) . . . . ?
F3 F2 P1 F6 91.1(8) . . . . ?
F3 F2 P1 F3A 6.7(11) . . . . ?
F3 F2 P1 F1 174.6(10) . . . . ?
F3 F2 P1 F4A -108(19) . . . . ?
F3 F2 P1 F2A 171(2) . . . . ?
F1A F2A P1 F4 -59(6) . . . . ?
F1A F2A P1 F3 161.5(11) . . . . ?
F1A F2A P1 F2 153(2) . . . . ?
F1A F2A P1 F5 75.5(10) . . . . ?
F1A F2A P1 F6 -107.2(10) . . . . ?
F1A F2A P1 F3A 172.2(11) . . . . ?
F1A F2A P1 F1 -23.0(10) . . . . ?
F1A F2A P1 F4A -20(2) . . . . ?
C4 N2 B1 N6 -118.0(10) . . . . ?
N1 N2 B1 N6 51.3(10) . . . . ?
C4 N2 B1 N4 124.4(9) . . . . ?
N1 N2 B1 N4 -66.4(10) . . . . ?
C14 N6 B1 N2 118.1(9) . . . . ?
N5 N6 B1 N2 -64.0(10) . . . . ?
C14 N6 B1 N4 -124.3(9) . . . . ?
N5 N6 B1 N4 53.6(10) . . . . ?
C9 N4 B1 N2 -122.6(9) . . . . ?
N3 N4 B1 N2 48.5(11) . . . . ?
C9 N4 B1 N6 119.2(9) . . . . ?
N3 N4 B1 N6 -69.7(10) . . . . ?
